data_7236841
loop_
_publ_author_name
'Xie, Wen-Zhao'
'Zhang, Hong-Chao'
'Zheng, Yan-Song'

_publ_section_title
;
 Tetraphenylethylene tetracylhydrazine macrocycle with capability for
 discrimination of n-propanol from i-propanol and highly
 sensitive/selective detection of nitrobenzene
;
_journal_issue 40
_journal_name_full 'J. Mater. Chem. C'
_journal_page_first 10462
_journal_paper_doi 10.1039/C7TC02525D
_journal_volume 5
_journal_year 2017
_chemical_formula_moiety 'C50 H48 N2 O4, C2 H6 O'
_chemical_formula_sum 'C52 H54 N2 O5'
_chemical_formula_weight 786.97
_chemical_melting_point 282.5(5)
_chemical_name_systematic 'TPEtetracylhydrazine macrocycle'
_chemical_properties_physical ', Efflorescent'
_space_group_crystal_system monoclinic
_space_group_IT_number 15
_space_group_name_Hall '-C 2yc'
_space_group_name_H-M_alt 'C 1 2/c 1'
_atom_sites_solution_hydrogens geom
_atom_sites_solution_primary direct
_audit_creation_date 2015-08-27
_audit_creation_method
;
Olex2 1.2
(compiled 2015.01.26 svn.r3150 for OlexSys, GUI svn.r4998)
;
_audit_update_record
;
2017-06-05 deposited with the CCDC.
2017-09-23 downloaded from the CCDC.
;
_cell_angle_alpha 90
_cell_angle_beta 102.749(5)
_cell_angle_gamma 90
_cell_formula_units_Z 8
_cell_length_a 38.906(10)
_cell_length_b 9.493(2)
_cell_length_c 27.486(7)
_cell_measurement_reflns_used 4630
_cell_measurement_temperature 130(2)
_cell_measurement_theta_max 25.46
_cell_measurement_theta_min 2.21
_cell_volume 9901(4)
_computing_cell_refinement 'SAINT v7.68A (Bruker, 2009)'
_computing_data_reduction 'SAINT v7.68A (Bruker, 2009)'
_computing_molecular_graphics 'Olex2 (Dolomanov et al., 2009)'
_computing_publication_material 'Olex2 (Dolomanov et al., 2009)'
_computing_structure_refinement 'XL (Sheldrick, 2008)'
_computing_structure_solution 'SIR2004 (Burla et al., 2007)'
_diffrn_ambient_temperature 130
_diffrn_measured_fraction_theta_full 1.000
_diffrn_measured_fraction_theta_max 0.994
_diffrn_measurement_device_type 'Bruker APEX-II CCD'
_diffrn_measurement_method '\f and \w scans'
_diffrn_radiation_monochromator graphite
_diffrn_radiation_type MoK\a
_diffrn_radiation_wavelength 0.71073
_diffrn_reflns_av_R_equivalents 0.0696
_diffrn_reflns_av_unetI/netI 0.0724
_diffrn_reflns_Laue_measured_fraction_full 1.000
_diffrn_reflns_Laue_measured_fraction_max 0.994
_diffrn_reflns_limit_h_max 49
_diffrn_reflns_limit_h_min -50
_diffrn_reflns_limit_k_max 11
_diffrn_reflns_limit_k_min -12
_diffrn_reflns_limit_l_max 35
_diffrn_reflns_limit_l_min -35
_diffrn_reflns_number 40424
_diffrn_reflns_point_group_measured_fraction_full 1.000
_diffrn_reflns_point_group_measured_fraction_max 0.994
_diffrn_reflns_theta_full 26.000
_diffrn_reflns_theta_max 27.480
_diffrn_reflns_theta_min 1.073
_diffrn_standards_number 0
_exptl_absorpt_coefficient_mu 0.067
_exptl_absorpt_correction_T_max 0.7456
_exptl_absorpt_correction_T_min 0.5784
_exptl_absorpt_correction_type multi-scan
_exptl_absorpt_process_details
;
SADABS-2008/1 (Bruker,2008) was used for absorption correction.
wR2(int) was 0.0769 before and 0.0553 after correction.
The Ratio of minimum to maximum transmission is 0.7758.
The \l/2 correction factor is 0.0015.
;
_exptl_crystal_colour colourless
_exptl_crystal_density_diffrn 1.056
_exptl_crystal_description block
_exptl_crystal_F_000 3360
_exptl_crystal_preparation ', Luminescent'
_exptl_crystal_recrystallization_method 'Re-crystallisation from solvent: chloroform and ethanol'
_exptl_crystal_size_max 0.4
_exptl_crystal_size_mid 0.35
_exptl_crystal_size_min 0.3
_refine_diff_density_max 0.591
_refine_diff_density_min -0.598
_refine_diff_density_rms 0.071
_refine_ls_extinction_method none
_refine_ls_goodness_of_fit_ref 0.985
_refine_ls_hydrogen_treatment constr
_refine_ls_matrix_type full
_refine_ls_number_parameters 536
_refine_ls_number_reflns 11291
_refine_ls_number_restraints 30
_refine_ls_restrained_S_all 1.010
_refine_ls_R_factor_all 0.1386
_refine_ls_R_factor_gt 0.0838
_refine_ls_shift/su_max 0.002
_refine_ls_shift/su_mean 0.000
_refine_ls_structure_factor_coef Fsqd
_refine_ls_weighting_details 'w=1/[\s^2^(Fo^2^)+(0.1651P)^2^] where P=(Fo^2^+2Fc^2^)/3'
_refine_ls_weighting_scheme calc
_refine_ls_wR_factor_gt 0.2378
_refine_ls_wR_factor_ref 0.2675
_reflns_Friedel_coverage 0.000
_reflns_number_gt 6075
_reflns_number_total 11291
_reflns_threshold_expression 'I > 2\s(I)'
_cod_data_source_file c7tc02525d2.cif
_cod_data_source_block mo_dm15646_0m
_cod_depositor_comments
;
The following automatic conversions were performed:

data item '_chemical_melting_point' value '282-283' was changed to
'282.5(5)' -- the average value was taken and precision was
estimated.

Automatic conversion script
Id: cif_fix_values 6909 2019-04-08 15:41:33Z antanas 
;
_cod_database_code 7236841
_shelxl_version_number 2014-3
_shelx_space_group_comment
;
The symmetry employed for this shelxl refinement is uniquely defined
by the following loop, which should always be used as a source of
symmetry information in preference to the above space-group names.
They are only intended as comments.
;
_shelx_estimated_absorpt_t_max 0.980
_shelx_estimated_absorpt_t_min 0.974
_olex2_refinement_description
;
1. Fixed Uiso
 At 1.2 times of:
  All C(H) groups, All C(H,H) groups, All N(H) groups
 At 1.5 times of:
  All C(H,H,H) groups, All O(H) groups
2. Uiso/Uaniso restraints and constraints
O4 \\sim C46 \\sim C47 \\sim C48 \\sim C49 \\sim C50: within 2A with sigma of
0.005 and sigma for terminal atoms of 0.01
3.a Secondary CH2 refined with riding coordinates:
 C35(H35A,H35B), C36(H36A,H36B), C37(H37A,H37B), C38(H38A,H38B), C46(H46A,
 H46B), C47(H47A,H47B), C48(H48A,H48B), C49(H49A,H49B), C51(H51A,H51B)
3.b Aromatic/amide H refined with riding coordinates:
 N1(H1), N2(H2), C3(H3), C4(H4), C5(H5), C6(H6), C9(H9), C10(H10), C12(H12),
 C13(H13), C16(H16), C17(H17), C19(H19), C20(H20), C22(H22), C23(H23), C24(H24),
  C25(H25), C30(H30), C31(H31), C33(H33), C34(H34), C41(H41), C42(H42),
 C44(H44), C45(H45)
3.c Idealised Me refined as rotating group:
 C39(H39A,H39B,H39C), C50(H50A,H50B,H50C), C52(H52A,H52B,H52C)
3.d Idealised tetrahedral OH refined as rotating group:
 O5(H5A)
;
_olex2_submission_special_instructions 'No special instructions were received'

loop_
_space_group_symop_operation_xyz
'x, y, z'
'-x, y, -z+1/2'
'x+1/2, y+1/2, z'
'-x+1/2, y+1/2, -z+1/2'
'-x, -y, -z'
'x, -y, z-1/2'
'-x+1/2, -y+1/2, -z'
'x+1/2, -y+1/2, z-1/2'

loop_
_atom_site_label
_atom_site_type_symbol
_atom_site_fract_x
_atom_site_fract_y
_atom_site_fract_z
_atom_site_U_iso_or_equiv
_atom_site_adp_type
_atom_site_occupancy
_atom_site_site_symmetry_order
_atom_site_calc_flag
_atom_site_refinement_flags_posn
_atom_site_refinement_flags_adp
O1 O -0.03239(5) 0.1015(2) 0.43781(8) 0.0436(5) Uani 1 1 d . .
O2 O -0.01818(5) 0.3097(2) 0.12702(8) 0.0445(5) Uani 1 1 d . .
O3 O -0.20675(6) 0.9742(2) 0.15865(8) 0.0483(6) Uani 1 1 d . .
O4 O -0.19607(7) 0.3865(5) 0.44278(10) 0.1068(12) Uani 1 1 d . U
N1 N 0.01945(6) 0.0549(2) 0.41763(10) 0.0413(6) Uani 1 1 d . .
H1 H 0.0315 -0.0037 0.4030 0.050 Uiso 1 1 calc R .
N2 N -0.03611(6) 0.1735(2) 0.05812(10) 0.0414(6) Uani 1 1 d . .
H2 H -0.0477 0.1686 0.0268 0.050 Uiso 1 1 calc R .
C1 C -0.01425(7) 0.0290(3) 0.41629(10) 0.0328(6) Uani 1 1 d . .
C2 C -0.02840(7) -0.1016(2) 0.38744(10) 0.0304(6) Uani 1 1 d . .
C3 C -0.01136(7) -0.2303(3) 0.40144(11) 0.0363(6) Uani 1 1 d . .
H3 H 0.0096 -0.2323 0.4268 0.044 Uiso 1 1 calc R .
C4 C -0.02496(8) -0.3545(3) 0.37847(12) 0.0414(7) Uani 1 1 d . .
H4 H -0.0132 -0.4414 0.3877 0.050 Uiso 1 1 calc R .
C5 C -0.05541(8) -0.3510(3) 0.34244(11) 0.0393(7) Uani 1 1 d . .
H5 H -0.0650 -0.4364 0.3271 0.047 Uiso 1 1 calc R .
C6 C -0.07255(7) -0.2246(3) 0.32791(11) 0.0351(6) Uani 1 1 d . .
H6 H -0.0936 -0.2247 0.3027 0.042 Uiso 1 1 calc R .
C7 C -0.05921(7) -0.0970(3) 0.34983(10) 0.0297(6) Uani 1 1 d . .
C8 C -0.07641(7) 0.0374(3) 0.32917(10) 0.0297(6) Uani 1 1 d . .
C9 C -0.11286(7) 0.0520(3) 0.31852(11) 0.0342(6) Uani 1 1 d . .
H9 H -0.1269 -0.0210 0.3277 0.041 Uiso 1 1 calc R .
C10 C -0.12906(7) 0.1717(3) 0.29467(10) 0.0351(6) Uani 1 1 d . .
H10 H -0.1540 0.1807 0.2886 0.042 Uiso 1 1 calc R .
C11 C -0.10921(7) 0.2786(3) 0.27962(10) 0.0313(6) Uani 1 1 d . .
C12 C -0.07272(7) 0.2632(3) 0.29025(11) 0.0335(6) Uani 1 1 d . .
H12 H -0.0587 0.3345 0.2801 0.040 Uiso 1 1 calc R .
C13 C -0.05641(7) 0.1456(3) 0.31543(10) 0.0315(6) Uani 1 1 d . .
H13 H -0.0314 0.1392 0.3233 0.038 Uiso 1 1 calc R .
C14 C -0.12538(7) 0.4057(3) 0.25109(10) 0.0322(6) Uani 1 1 d . .
C15 C -0.11165(7) 0.4351(3) 0.20568(10) 0.0313(6) Uani 1 1 d . .
C16 C -0.09428(8) 0.5603(3) 0.19970(11) 0.0389(7) Uani 1 1 d . .
H16 H -0.0911 0.6296 0.2252 0.047 Uiso 1 1 calc R .
C17 C -0.08158(8) 0.5854(3) 0.15732(11) 0.0383(7) Uani 1 1 d . .
H17 H -0.0705 0.6728 0.1539 0.046 Uiso 1 1 calc R .
C18 C -0.08472(7) 0.4851(3) 0.11954(10) 0.0316(6) Uani 1 1 d . .
C19 C -0.10173(8) 0.3597(3) 0.12560(11) 0.0372(6) Uani 1 1 d . .
H19 H -0.1043 0.2892 0.1005 0.045 Uiso 1 1 calc R .
C20 C -0.11494(8) 0.3360(3) 0.16755(11) 0.0370(6) Uani 1 1 d . .
H20 H -0.1266 0.2496 0.1705 0.044 Uiso 1 1 calc R .
C21 C -0.07190(7) 0.5151(3) 0.07338(10) 0.0306(6) Uani 1 1 d . .
C22 C -0.08175(7) 0.6402(3) 0.04770(11) 0.0361(6) Uani 1 1 d . .
H22 H -0.0958 0.7060 0.0608 0.043 Uiso 1 1 calc R .
C23 C -0.07176(7) 0.6717(3) 0.00376(11) 0.0398(7) Uani 1 1 d . .
H23 H -0.0780 0.7595 -0.0123 0.048 Uiso 1 1 calc R .
C24 C -0.05249(8) 0.5741(3) -0.01668(12) 0.0420(7) Uani 1 1 d . .
H24 H -0.0463 0.5930 -0.0476 0.050 Uiso 1 1 calc R .
C25 C -0.04227(7) 0.4487(3) 0.00822(11) 0.0372(6) Uani 1 1 d . .
H25 H -0.0290 0.3820 -0.0057 0.045 Uiso 1 1 calc R .
C26 C -0.05129(7) 0.4195(3) 0.05351(10) 0.0317(6) Uani 1 1 d . .
C27 C -0.03417(7) 0.2970(3) 0.08363(11) 0.0349(6) Uani 1 1 d . .
C28 C -0.14950(7) 0.4873(3) 0.26598(11) 0.0357(6) Uani 1 1 d . .
C29 C -0.16632(7) 0.6122(3) 0.23724(10) 0.0344(6) Uani 1 1 d . .
C30 C -0.17739(8) 0.6156(3) 0.18559(11) 0.0406(7) Uani 1 1 d . .
H30 H -0.1750 0.5331 0.1670 0.049 Uiso 1 1 calc R .
C31 C -0.19162(8) 0.7345(3) 0.16059(12) 0.0446(7) Uani 1 1 d . .
H31 H -0.1997 0.7323 0.1254 0.054 Uiso 1 1 calc R .
C32 C -0.19423(7) 0.8591(3) 0.18692(11) 0.0377(6) Uani 1 1 d . .
C33 C -0.18475(7) 0.8575(3) 0.23806(12) 0.0399(7) Uani 1 1 d . .
H33 H -0.1874 0.9400 0.2565 0.048 Uiso 1 1 calc R .
C34 C -0.17122(7) 0.7347(3) 0.26305(12) 0.0378(6) Uani 1 1 d . .
H34 H -0.1652 0.7344 0.2985 0.045 Uiso 1 1 calc R .
C35 C -0.21428(9) 1.0987(3) 0.18368(13) 0.0492(8) Uani 1 1 d . .
H35A H -0.1922 1.1383 0.2041 0.059 Uiso 1 1 calc R .
H35B H -0.2303 1.0761 0.2060 0.059 Uiso 1 1 calc R .
C36 C -0.23131(10) 1.2034(4) 0.14495(15) 0.0609(9) Uani 1 1 d . .
H36A H -0.2498 1.1549 0.1201 0.073 Uiso 1 1 calc R .
H36B H -0.2134 1.2387 0.1274 0.073 Uiso 1 1 calc R .
C37 C -0.24771(11) 1.3277(4) 0.16572(17) 0.0678(11) Uani 1 1 d . .
H37A H -0.2652 1.2922 0.1841 0.081 Uiso 1 1 calc R .
H37B H -0.2291 1.3777 0.1899 0.081 Uiso 1 1 calc R .
C38 C -0.26552(15) 1.4304(5) 0.1273(2) 0.0979(17) Uani 1 1 d . .
H38A H -0.2475 1.4729 0.1115 0.117 Uiso 1 1 calc R .
H38B H -0.2822 1.3779 0.1011 0.117 Uiso 1 1 calc R .
C39 C -0.28491(17) 1.5444(6) 0.1452(3) 0.121(2) Uani 1 1 d . .
H39A H -0.2939 1.6101 0.1179 0.181 Uiso 1 1 calc GR .
H39B H -0.2691 1.5946 0.1724 0.181 Uiso 1 1 calc GR .
H39C H -0.3047 1.5049 0.1574 0.181 Uiso 1 1 calc GR .
C40 C -0.16061(7) 0.4612(3) 0.31388(11) 0.0373(6) Uani 1 1 d . .
C41 C -0.19573(8) 0.4400(3) 0.31369(12) 0.0457(7) Uani 1 1 d . .
H41 H -0.2127 0.4437 0.2830 0.055 Uiso 1 1 calc R .
C42 C -0.20660(9) 0.4137(4) 0.35706(13) 0.0567(9) Uani 1 1 d . .
H42 H -0.2308 0.3955 0.3560 0.068 Uiso 1 1 calc R .
C43 C -0.18260(9) 0.4136(4) 0.40224(13) 0.0598(9) Uani 1 1 d . .
C44 C -0.14757(9) 0.4367(4) 0.40310(13) 0.0612(10) Uani 1 1 d . .
H44 H -0.1307 0.4364 0.4339 0.073 Uiso 1 1 calc R .
C45 C -0.13699(8) 0.4600(4) 0.35936(12) 0.0476(8) Uani 1 1 d . .
H45 H -0.1127 0.4759 0.3604 0.057 Uiso 1 1 calc R .
C46 C -0.17269(16) 0.3905(9) 0.49042(18) 0.1345(17) Uani 1 1 d . U
H46A H -0.1611 0.4838 0.4960 0.161 Uiso 1 1 calc R .
H46B H -0.1542 0.3176 0.4926 0.161 Uiso 1 1 calc R .
C47 C -0.1935(2) 0.3642(10) 0.5282(2) 0.160(2) Uani 1 1 d . U
H47A H -0.2151 0.4229 0.5218 0.192 Uiso 1 1 calc R .
H47B H -0.1795 0.3849 0.5621 0.192 Uiso 1 1 calc R .
C48 C -0.2030(3) 0.2047(12) 0.5225(3) 0.191(2) Uani 1 1 d . U
H48A H -0.2216 0.1850 0.5411 0.229 Uiso 1 1 calc R .
H48B H -0.2130 0.1847 0.4869 0.229 Uiso 1 1 calc R .
C49 C -0.1723(3) 0.1036(14) 0.5411(4) 0.224(3) Uani 1 1 d . U
H49A H -0.1599 0.1241 0.5759 0.269 Uiso 1 1 calc R .
H49B H -0.1551 0.1043 0.5193 0.269 Uiso 1 1 calc R .
C50 C -0.1962(4) -0.0563(15) 0.5363(5) 0.279(5) Uani 1 1 d . U
H50A H -0.1826 -0.1314 0.5249 0.418 Uiso 1 1 calc GR .
H50B H -0.2188 -0.0449 0.5124 0.418 Uiso 1 1 calc GR .
H50C H -0.2006 -0.0812 0.5691 0.418 Uiso 1 1 calc GR .
O5 O 0.08038(6) 0.9415(3) 0.02573(9) 0.0606(7) Uani 1 1 d . .
H5A H 0.0695 0.9906 0.0428 0.091 Uiso 1 1 calc GR .
C51 C 0.11107(14) 0.8901(10) 0.05608(19) 0.147(3) Uani 1 1 d . .
H51A H 0.1052 0.8501 0.0865 0.177 Uiso 1 1 calc R .
H51B H 0.1274 0.9701 0.0665 0.177 Uiso 1 1 calc R .
C52 C 0.12860(17) 0.7879(8) 0.0346(4) 0.181(4) Uani 1 1 d . .
H52A H 0.1363 0.8283 0.0060 0.271 Uiso 1 1 calc GR .
H52B H 0.1127 0.7086 0.0234 0.271 Uiso 1 1 calc GR .
H52C H 0.1492 0.7547 0.0592 0.271 Uiso 1 1 calc GR .

loop_
_atom_site_aniso_label
_atom_site_aniso_U_11
_atom_site_aniso_U_22
_atom_site_aniso_U_33
_atom_site_aniso_U_23
_atom_site_aniso_U_13
_atom_site_aniso_U_12
O1 0.0464(12) 0.0362(11) 0.0462(12) -0.0104(9) 0.0062(9) 0.0002(9)
O2 0.0512(12) 0.0364(11) 0.0405(12) 0.0012(9) -0.0015(10) 0.0111(9)
O3 0.0525(13) 0.0385(11) 0.0508(13) 0.0081(10) 0.0044(10) 0.0104(10)
O4 0.0595(16) 0.221(4) 0.0421(15) 0.027(2) 0.0165(12) -0.019(2)
N1 0.0381(13) 0.0270(12) 0.0555(16) -0.0039(11) 0.0035(11) -0.0037(10)
N2 0.0418(13) 0.0308(12) 0.0460(15) 0.0005(11) -0.0024(11) 0.0085(10)
C1 0.0358(15) 0.0259(13) 0.0332(15) 0.0044(11) 0.0002(11) 0.0027(11)
C2 0.0328(13) 0.0205(12) 0.0381(15) 0.0024(11) 0.0083(11) -0.0006(10)
C3 0.0357(15) 0.0271(13) 0.0460(17) 0.0053(12) 0.0091(12) 0.0030(11)
C4 0.0471(17) 0.0245(13) 0.0542(19) 0.0095(13) 0.0147(14) 0.0046(12)
C5 0.0445(16) 0.0242(13) 0.0519(18) -0.0038(12) 0.0166(14) -0.0052(12)
C6 0.0375(14) 0.0241(13) 0.0422(16) 0.0006(11) 0.0054(12) -0.0040(11)
C7 0.0320(13) 0.0249(12) 0.0326(14) 0.0022(10) 0.0079(11) -0.0025(10)
C8 0.0315(13) 0.0226(12) 0.0345(14) -0.0004(10) 0.0062(11) -0.0003(10)
C9 0.0336(14) 0.0256(13) 0.0413(16) 0.0011(11) 0.0039(12) -0.0054(11)
C10 0.0340(14) 0.0341(14) 0.0366(15) 0.0029(12) 0.0064(11) 0.0014(11)
C11 0.0384(14) 0.0259(12) 0.0293(14) 0.0004(10) 0.0071(11) 0.0034(11)
C12 0.0360(14) 0.0252(13) 0.0408(16) 0.0023(11) 0.0117(12) -0.0016(11)
C13 0.0301(13) 0.0242(12) 0.0405(15) 0.0005(11) 0.0087(11) 0.0015(10)
C14 0.0348(14) 0.0253(12) 0.0355(15) 0.0017(11) 0.0056(11) 0.0016(11)
C15 0.0336(14) 0.0249(12) 0.0345(15) 0.0048(11) 0.0053(11) 0.0062(10)
C16 0.0541(18) 0.0222(13) 0.0414(16) -0.0018(11) 0.0125(13) 0.0006(12)
C17 0.0522(17) 0.0218(12) 0.0427(17) 0.0001(11) 0.0143(13) -0.0046(12)
C18 0.0330(14) 0.0259(12) 0.0348(14) 0.0046(11) 0.0053(11) 0.0055(10)
C19 0.0453(16) 0.0264(13) 0.0400(16) -0.0025(12) 0.0099(12) -0.0015(12)
C20 0.0477(16) 0.0248(13) 0.0383(16) -0.0003(11) 0.0095(12) -0.0026(12)
C21 0.0292(13) 0.0266(12) 0.0347(14) 0.0004(11) 0.0040(11) 0.0001(10)
C22 0.0337(14) 0.0338(14) 0.0402(16) 0.0051(12) 0.0072(12) 0.0006(11)
C23 0.0370(15) 0.0328(14) 0.0480(18) 0.0149(13) 0.0058(13) 0.0022(12)
C24 0.0389(16) 0.0472(17) 0.0410(17) 0.0091(13) 0.0110(13) 0.0022(13)
C25 0.0314(14) 0.0367(15) 0.0434(17) -0.0037(12) 0.0081(12) 0.0012(12)
C26 0.0318(13) 0.0265(13) 0.0351(15) 0.0010(11) 0.0040(11) -0.0003(10)
C27 0.0293(14) 0.0299(14) 0.0442(17) 0.0002(12) 0.0050(12) 0.0008(11)
C28 0.0317(14) 0.0391(15) 0.0347(15) -0.0001(12) 0.0037(11) 0.0002(11)
C29 0.0306(13) 0.0354(14) 0.0362(15) 0.0029(12) 0.0051(11) 0.0038(11)
C30 0.0451(17) 0.0337(15) 0.0411(17) -0.0022(12) 0.0053(13) 0.0076(12)
C31 0.0453(17) 0.0467(17) 0.0389(17) 0.0048(13) 0.0031(13) 0.0118(14)
C32 0.0320(14) 0.0351(15) 0.0446(17) 0.0072(13) 0.0055(12) 0.0057(11)
C33 0.0336(15) 0.0349(15) 0.0497(18) -0.0013(13) 0.0060(13) 0.0026(12)
C34 0.0328(14) 0.0373(15) 0.0421(17) 0.0001(12) 0.0052(12) 0.0024(12)
C35 0.0518(19) 0.0329(15) 0.059(2) 0.0038(14) 0.0044(15) 0.0037(14)
C36 0.066(2) 0.0461(19) 0.067(2) 0.0069(17) 0.0064(18) 0.0060(17)
C37 0.076(3) 0.0441(19) 0.092(3) 0.0179(19) 0.038(2) 0.0133(18)
C38 0.105(4) 0.056(2) 0.135(5) 0.026(3) 0.030(3) 0.032(2)
C39 0.135(5) 0.086(4) 0.156(6) 0.012(4) 0.066(5) 0.050(3)
C40 0.0355(15) 0.0379(15) 0.0380(16) 0.0041(12) 0.0073(12) 0.0082(12)
C41 0.0339(15) 0.0573(19) 0.0447(18) 0.0061(15) 0.0059(13) 0.0052(14)
C42 0.0357(16) 0.087(3) 0.049(2) 0.0148(18) 0.0117(14) 0.0046(16)
C43 0.0484(19) 0.087(3) 0.045(2) 0.0111(18) 0.0133(15) 0.0014(18)
C44 0.0420(18) 0.101(3) 0.0380(19) 0.0086(18) 0.0031(14) -0.0078(18)
C45 0.0357(16) 0.063(2) 0.0423(18) 0.0028(15) 0.0057(13) -0.0039(14)
C46 0.097(3) 0.252(4) 0.054(2) 0.031(3) 0.016(2) -0.042(3)
C47 0.139(4) 0.264(5) 0.078(3) 0.031(4) 0.025(3) -0.057(4)
C48 0.181(5) 0.276(6) 0.110(4) 0.033(4) 0.021(4) -0.048(5)
C49 0.223(6) 0.297(7) 0.147(5) 0.024(5) 0.031(5) -0.044(6)
C50 0.319(10) 0.330(10) 0.185(8) 0.025(8) 0.051(8) -0.052(9)
O5 0.0587(15) 0.0686(16) 0.0526(15) -0.0117(12) 0.0080(12) 0.0027(12)
C51 0.067(3) 0.305(10) 0.062(3) -0.070(4) -0.002(2) 0.061(5)
C52 0.081(4) 0.148(7) 0.282(12) -0.014(7) -0.027(6) 0.031(4)

loop_
_atom_type_symbol
_atom_type_description
_atom_type_scat_dispersion_real
_atom_type_scat_dispersion_imag
_atom_type_scat_source
C C 0.0033 0.0016 'International Tables Vol C Tables 4.2.6.8 and 6.1.1.4'
H H 0.0000 0.0000 'International Tables Vol C Tables 4.2.6.8 and 6.1.1.4'
N N 0.0061 0.0033 'International Tables Vol C Tables 4.2.6.8 and 6.1.1.4'
O O 0.0106 0.0060 'International Tables Vol C Tables 4.2.6.8 and 6.1.1.4'

loop_
_geom_angle_atom_site_label_1
_geom_angle_atom_site_label_2
_geom_angle_atom_site_label_3
_geom_angle
_geom_angle_site_symmetry_1
_geom_angle_site_symmetry_3
C32 O3 C35 118.2(2) . .
C43 O4 C46 117.9(3) . .
N2 N1 H1 119.5 2 .
C1 N1 H1 119.5 . .
C1 N1 N2 121.1(2) . 2
N1 N2 H2 120.6 2 .
C27 N2 N1 118.9(2) . 2
C27 N2 H2 120.6 . .
O1 C1 N1 123.5(3) . .
O1 C1 C2 122.2(2) . .
N1 C1 C2 114.3(2) . .
C3 C2 C1 118.4(2) . .
C7 C2 C1 121.1(2) . .
C7 C2 C3 120.3(2) . .
C2 C3 H3 119.8 . .
C4 C3 C2 120.4(3) . .
C4 C3 H3 119.8 . .
C3 C4 H4 120.3 . .
C5 C4 C3 119.5(3) . .
C5 C4 H4 120.3 . .
C4 C5 H5 119.5 . .
C4 C5 C6 120.9(3) . .
C6 C5 H5 119.5 . .
C5 C6 H6 119.5 . .
C5 C6 C7 121.0(3) . .
C7 C6 H6 119.5 . .
C2 C7 C6 117.8(2) . .
C2 C7 C8 123.1(2) . .
C6 C7 C8 118.9(2) . .
C9 C8 C7 121.1(2) . .
C13 C8 C7 120.3(2) . .
C13 C8 C9 118.4(2) . .
C8 C9 H9 119.5 . .
C8 C9 C10 121.0(2) . .
C10 C9 H9 119.5 . .
C9 C10 H10 119.6 . .
C11 C10 C9 120.8(2) . .
C11 C10 H10 119.6 . .
C10 C11 C12 117.9(2) . .
C10 C11 C14 123.1(2) . .
C12 C11 C14 119.0(2) . .
C11 C12 H12 119.3 . .
C13 C12 C11 121.4(2) . .
C13 C12 H12 119.3 . .
C8 C13 C12 120.5(2) . .
C8 C13 H13 119.8 . .
C12 C13 H13 119.8 . .
C15 C14 C11 113.7(2) . .
C28 C14 C11 122.9(3) . .
C28 C14 C15 123.3(2) . .
C16 C15 C14 122.1(2) . .
C20 C15 C14 120.9(2) . .
C20 C15 C16 116.9(3) . .
C15 C16 H16 119.4 . .
C17 C16 C15 121.2(3) . .
C17 C16 H16 119.4 . .
C16 C17 H17 119.3 . .
C16 C17 C18 121.4(2) . .
C18 C17 H17 119.3 . .
C17 C18 C21 120.9(2) . .
C19 C18 C17 117.5(3) . .
C19 C18 C21 121.5(2) . .
C18 C19 H19 119.5 . .
C20 C19 C18 121.0(3) . .
C20 C19 H19 119.5 . .
C15 C20 H20 119.0 . .
C19 C20 C15 121.9(3) . .
C19 C20 H20 119.0 . .
C22 C21 C18 119.2(2) . .
C22 C21 C26 118.2(2) . .
C26 C21 C18 122.5(2) . .
C21 C22 H22 119.0 . .
C23 C22 C21 121.9(3) . .
C23 C22 H22 119.0 . .
C22 C23 H23 120.3 . .
C22 C23 C24 119.5(3) . .
C24 C23 H23 120.3 . .
C23 C24 H24 120.1 . .
C25 C24 C23 119.7(3) . .
C25 C24 H24 120.1 . .
C24 C25 H25 119.7 . .
C24 C25 C26 120.6(3) . .
C26 C25 H25 119.7 . .
C21 C26 C27 120.8(2) . .
C25 C26 C21 119.9(2) . .
C25 C26 C27 118.6(2) . .
O2 C27 N2 123.1(2) . .
O2 C27 C26 122.1(2) . .
N2 C27 C26 114.7(2) . .
C14 C28 C29 123.3(3) . .
C14 C28 C40 121.9(2) . .
C29 C28 C40 114.8(2) . .
C30 C29 C28 124.0(3) . .
C30 C29 C34 116.9(3) . .
C34 C29 C28 119.0(3) . .
C29 C30 H30 119.0 . .
C31 C30 C29 122.0(3) . .
C31 C30 H30 119.0 . .
C30 C31 H31 119.9 . .
C30 C31 C32 120.2(3) . .
C32 C31 H31 119.9 . .
O3 C32 C31 116.0(3) . .
O3 C32 C33 125.0(3) . .
C33 C32 C31 119.0(3) . .
C32 C33 H33 120.0 . .
C32 C33 C34 120.0(3) . .
C34 C33 H33 120.0 . .
C29 C34 H34 119.2 . .
C33 C34 C29 121.6(3) . .
C33 C34 H34 119.2 . .
O3 C35 H35A 110.1 . .
O3 C35 H35B 110.1 . .
O3 C35 C36 108.2(3) . .
H35A C35 H35B 108.4 . .
C36 C35 H35A 110.1 . .
C36 C35 H35B 110.1 . .
C35 C36 H36A 108.8 . .
C35 C36 H36B 108.8 . .
C35 C36 C37 114.0(3) . .
H36A C36 H36B 107.7 . .
C37 C36 H36A 108.8 . .
C37 C36 H36B 108.8 . .
C36 C37 H37A 108.7 . .
C36 C37 H37B 108.7 . .
H37A C37 H37B 107.6 . .
C38 C37 C36 114.3(4) . .
C38 C37 H37A 108.7 . .
C38 C37 H37B 108.7 . .
C37 C38 H38A 108.3 . .
C37 C38 H38B 108.3 . .
H38A C38 H38B 107.4 . .
C39 C38 C37 115.9(5) . .
C39 C38 H38A 108.3 . .
C39 C38 H38B 108.3 . .
C38 C39 H39A 109.5 . .
C38 C39 H39B 109.5 . .
C38 C39 H39C 109.5 . .
H39A C39 H39B 109.5 . .
H39A C39 H39C 109.5 . .
H39B C39 H39C 109.5 . .
C41 C40 C28 120.0(3) . .
C45 C40 C28 122.4(3) . .
C45 C40 C41 117.6(3) . .
C40 C41 H41 119.4 . .
C42 C41 C40 121.2(3) . .
C42 C41 H41 119.4 . .
C41 C42 H42 119.8 . .
C41 C42 C43 120.3(3) . .
C43 C42 H42 119.8 . .
O4 C43 C42 115.6(3) . .
O4 C43 C44 125.2(3) . .
C44 C43 C42 119.1(3) . .
C43 C44 H44 120.1 . .
C45 C44 C43 119.9(3) . .
C45 C44 H44 120.1 . .
C40 C45 H45 119.1 . .
C44 C45 C40 121.8(3) . .
C44 C45 H45 119.1 . .
O4 C46 H46A 110.1 . .
O4 C46 H46B 110.1 . .
O4 C46 C47 107.8(5) . .
H46A C46 H46B 108.5 . .
C47 C46 H46A 110.1 . .
C47 C46 H46B 110.1 . .
C46 C47 H47A 110.9 . .
C46 C47 H47B 110.9 . .
C46 C47 C48 104.5(7) . .
H47A C47 H47B 108.9 . .
C48 C47 H47A 110.9 . .
C48 C47 H47B 110.9 . .
C47 C48 H48A 108.5 . .
C47 C48 H48B 108.5 . .
H48A C48 H48B 107.5 . .
C49 C48 C47 115.1(9) . .
C49 C48 H48A 108.5 . .
C49 C48 H48B 108.5 . .
C48 C49 H49A 112.0 . .
C48 C49 H49B 112.0 . .
C48 C49 C50 98.8(10) . .
H49A C49 H49B 109.7 . .
C50 C49 H49A 112.0 . .
C50 C49 H49B 112.0 . .
C49 C50 H50A 109.5 . .
C49 C50 H50B 109.5 . .
C49 C50 H50C 109.5 . .
H50A C50 H50B 109.5 . .
H50A C50 H50C 109.5 . .
H50B C50 H50C 109.5 . .
C51 O5 H5A 109.5 . .
O5 C51 H51A 108.4 . .
O5 C51 H51B 108.4 . .
O5 C51 C52 115.3(5) . .
H51A C51 H51B 107.5 . .
C52 C51 H51A 108.4 . .
C52 C51 H51B 108.4 . .
C51 C52 H52A 109.5 . .
C51 C52 H52B 109.5 . .
C51 C52 H52C 109.5 . .
H52A C52 H52B 109.5 . .
H52A C52 H52C 109.5 . .
H52B C52 H52C 109.5 . .

loop_
_geom_bond_atom_site_label_1
_geom_bond_atom_site_label_2
_geom_bond_distance
_geom_bond_site_symmetry_2
O1 C1 1.227(3) .
O2 C27 1.223(3) .
O3 C32 1.366(3) .
O3 C35 1.430(4) .
O4 C43 1.356(4) .
O4 C46 1.420(6) .
N1 H1 0.8800 .
N1 N2 1.393(3) 2
N1 C1 1.327(4) .
N2 N1 1.393(3) 2
N2 H2 0.8800 .
N2 C27 1.359(4) .
C1 C2 1.508(4) .
C2 C3 1.403(3) .
C2 C7 1.400(4) .
C3 H3 0.9500 .
C3 C4 1.386(4) .
C4 H4 0.9500 .
C4 C5 1.367(4) .
C5 H5 0.9500 .
C5 C6 1.388(4) .
C6 H6 0.9500 .
C6 C7 1.401(4) .
C7 C8 1.493(3) .
C8 C9 1.390(4) .
C8 C13 1.390(4) .
C9 H9 0.9500 .
C9 C10 1.392(4) .
C10 H10 0.9500 .
C10 C11 1.392(4) .
C11 C12 1.392(4) .
C11 C14 1.500(4) .
C12 H12 0.9500 .
C12 C13 1.391(4) .
C13 H13 0.9500 .
C14 C15 1.488(4) .
C14 C28 1.348(4) .
C15 C16 1.395(4) .
C15 C20 1.393(4) .
C16 H16 0.9500 .
C16 C17 1.383(4) .
C17 H17 0.9500 .
C17 C18 1.394(4) .
C18 C19 1.390(4) .
C18 C21 1.490(4) .
C19 H19 0.9500 .
C19 C20 1.380(4) .
C20 H20 0.9500 .
C21 C22 1.392(4) .
C21 C26 1.399(4) .
C22 H22 0.9500 .
C22 C23 1.381(4) .
C23 H23 0.9500 .
C23 C24 1.386(4) .
C24 H24 0.9500 .
C24 C25 1.387(4) .
C25 H25 0.9500 .
C25 C26 1.394(4) .
C26 C27 1.496(4) .
C28 C29 1.493(4) .
C28 C40 1.494(4) .
C29 C30 1.390(4) .
C29 C34 1.397(4) .
C30 H30 0.9500 .
C30 C31 1.373(4) .
C31 H31 0.9500 .
C31 C32 1.402(4) .
C32 C33 1.372(4) .
C33 H33 0.9500 .
C33 C34 1.396(4) .
C34 H34 0.9500 .
C35 H35A 0.9900 .
C35 H35B 0.9900 .
C35 C36 1.500(5) .
C36 H36A 0.9900 .
C36 H36B 0.9900 .
C36 C37 1.512(5) .
C37 H37A 0.9900 .
C37 H37B 0.9900 .
C37 C38 1.491(6) .
C38 H38A 0.9900 .
C38 H38B 0.9900 .
C38 C39 1.466(6) .
C39 H39A 0.9800 .
C39 H39B 0.9800 .
C39 H39C 0.9800 .
C40 C41 1.380(4) .
C40 C45 1.378(4) .
C41 H41 0.9500 .
C41 C42 1.373(5) .
C42 H42 0.9500 .
C42 C43 1.379(5) .
C43 C44 1.375(5) .
C44 H44 0.9500 .
C44 C45 1.372(5) .
C45 H45 0.9500 .
C46 H46A 0.9900 .
C46 H46B 0.9900 .
C46 C47 1.472(8) .
C47 H47A 0.9900 .
C47 H47B 0.9900 .
C47 C48 1.558(12) .
C48 H48A 0.9900 .
C48 H48B 0.9900 .
C48 C49 1.531(14) .
C49 H49A 0.9900 .
C49 H49B 0.9900 .
C49 C50 1.771(15) .
C50 H50A 0.9800 .
C50 H50B 0.9800 .
C50 H50C 0.9800 .
O5 H5A 0.8400 .
O5 C51 1.386(6) .
C51 H51A 0.9900 .
C51 H51B 0.9900 .
C51 C52 1.391(9) .
C52 H52A 0.9800 .
C52 H52B 0.9800 .
C52 H52C 0.9800 .

loop_
_geom_hbond_atom_site_label_D
_geom_hbond_atom_site_label_H
_geom_hbond_atom_site_label_A
_geom_hbond_distance_DH
_geom_hbond_distance_HA
_geom_hbond_distance_DA
_geom_hbond_angle_DHA
_geom_hbond_site_symmetry_A
N2 H2 O5 0.88 2.00 2.778(3) 147.4 5_565
O5 H5A O1 0.84 1.95 2.761(3) 161.2 2_565

loop_
_geom_torsion_atom_site_label_1
_geom_torsion_atom_site_label_2
_geom_torsion_atom_site_label_3
_geom_torsion_atom_site_label_4
_geom_torsion
_geom_torsion_site_symmetry_1
O1 C1 C2 C3 -121.6(3) .
O1 C1 C2 C7 54.0(4) .
O3 C32 C33 C34 -178.0(3) .
O3 C35 C36 C37 167.7(3) .
O4 C43 C44 C45 178.6(4) .
O4 C46 C47 C48 72.0(8) .
N1 N2 C27 O2 0.6(4) 2
N1 N2 C27 C26 176.9(2) 2
N1 C1 C2 C3 56.2(3) .
N1 C1 C2 C7 -128.2(3) .
N2 N1 C1 O1 -3.7(4) 2
N2 N1 C1 C2 178.5(2) 2
C1 C2 C3 C4 175.2(3) .
C1 C2 C7 C6 -174.1(2) .
C1 C2 C7 C8 11.5(4) .
C2 C3 C4 C5 -0.8(4) .
C2 C7 C8 C9 -139.3(3) .
C2 C7 C8 C13 47.3(4) .
C3 C2 C7 C6 1.4(4) .
C3 C2 C7 C8 -172.9(2) .
C3 C4 C5 C6 1.2(4) .
C4 C5 C6 C7 -0.2(4) .
C5 C6 C7 C2 -1.1(4) .
C5 C6 C7 C8 173.5(3) .
C6 C7 C8 C9 46.4(4) .
C6 C7 C8 C13 -127.0(3) .
C7 C2 C3 C4 -0.5(4) .
C7 C8 C9 C10 -173.5(3) .
C7 C8 C13 C12 171.6(2) .
C8 C9 C10 C11 1.8(4) .
C9 C8 C13 C12 -2.0(4) .
C9 C10 C11 C12 -1.5(4) .
C9 C10 C11 C14 176.2(3) .
C10 C11 C12 C13 -0.5(4) .
C10 C11 C14 C15 -129.9(3) .
C10 C11 C14 C28 51.6(4) .
C11 C12 C13 C8 2.3(4) .
C11 C14 C15 C16 -118.9(3) .
C11 C14 C15 C20 59.5(3) .
C11 C14 C28 C29 -178.6(2) .
C11 C14 C28 C40 3.3(4) .
C12 C11 C14 C15 47.8(3) .
C12 C11 C14 C28 -130.7(3) .
C13 C8 C9 C10 0.0(4) .
C14 C11 C12 C13 -178.3(2) .
C14 C15 C16 C17 179.7(3) .
C14 C15 C20 C19 -178.5(3) .
C14 C28 C29 C30 40.8(4) .
C14 C28 C29 C34 -138.6(3) .
C14 C28 C40 C41 -123.5(3) .
C14 C28 C40 C45 57.9(4) .
C15 C14 C28 C29 3.0(4) .
C15 C14 C28 C40 -175.1(2) .
C15 C16 C17 C18 -1.8(4) .
C16 C15 C20 C19 0.0(4) .
C16 C17 C18 C19 1.2(4) .
C16 C17 C18 C21 178.1(3) .
C17 C18 C19 C20 0.0(4) .
C17 C18 C21 C22 -49.4(4) .
C17 C18 C21 C26 133.0(3) .
C18 C19 C20 C15 -0.6(4) .
C18 C21 C22 C23 -177.7(3) .
C18 C21 C26 C25 175.2(2) .
C18 C21 C26 C27 -14.1(4) .
C19 C18 C21 C22 127.4(3) .
C19 C18 C21 C26 -50.1(4) .
C20 C15 C16 C17 1.2(4) .
C21 C18 C19 C20 -176.9(3) .
C21 C22 C23 C24 2.5(4) .
C21 C26 C27 O2 -46.2(4) .
C21 C26 C27 N2 137.5(3) .
C22 C21 C26 C25 -2.4(4) .
C22 C21 C26 C27 168.3(2) .
C22 C23 C24 C25 -2.6(4) .
C23 C24 C25 C26 0.2(4) .
C24 C25 C26 C21 2.3(4) .
C24 C25 C26 C27 -168.6(3) .
C25 C26 C27 O2 124.6(3) .
C25 C26 C27 N2 -51.7(3) .
C26 C21 C22 C23 0.0(4) .
C28 C14 C15 C16 59.6(4) .
C28 C14 C15 C20 -122.0(3) .
C28 C29 C30 C31 -177.7(3) .
C28 C29 C34 C33 175.9(2) .
C28 C40 C41 C42 179.0(3) .
C28 C40 C45 C44 179.6(3) .
C29 C28 C40 C41 58.2(4) .
C29 C28 C40 C45 -120.4(3) .
C29 C30 C31 C32 2.3(5) .
C30 C29 C34 C33 -3.5(4) .
C30 C31 C32 O3 176.2(3) .
C30 C31 C32 C33 -4.6(4) .
C31 C32 C33 C34 2.9(4) .
C32 O3 C35 C36 -173.7(3) .
C32 C33 C34 C29 1.3(4) .
C34 C29 C30 C31 1.7(4) .
C35 O3 C32 C31 172.0(3) .
C35 O3 C32 C33 -7.2(4) .
C35 C36 C37 C38 -178.5(4) .
C36 C37 C38 C39 173.8(5) .
C40 C28 C29 C30 -141.0(3) .
C40 C28 C29 C34 39.6(4) .
C40 C41 C42 C43 2.6(6) .
C41 C40 C45 C44 1.0(5) .
C41 C42 C43 O4 180.0(4) .
C41 C42 C43 C44 -1.6(6) .
C42 C43 C44 C45 0.3(6) .
C43 O4 C46 C47 177.5(6) .
C43 C44 C45 C40 0.0(6) .
C45 C40 C41 C42 -2.3(5) .
C46 O4 C43 C42 -177.6(5) .
C46 O4 C43 C44 4.1(8) .
C46 C47 C48 C49 71.6(9) .
C47 C48 C49 C50 171.5(7) .

loop_
_smtbx_masks_void_nr
_smtbx_masks_void_average_x
_smtbx_masks_void_average_y
_smtbx_masks_void_average_z
_smtbx_masks_void_volume
_smtbx_masks_void_count_electrons
1 0.000 -0.180 0.250 313.5 72.6
2 0.000 -0.106 0.750 313.5 72.6
3 0.250 0.250 0.500 75.6 16.7
4 0.250 0.750 0.000 75.6 16.7
5 0.500 0.315 0.750 313.5 72.6
6 0.500 -0.652 0.250 313.5 72.6
7 0.750 0.250 0.000 75.6 16.7
8 0.750 0.750 0.500 75.6 16.7
